data_7035801
loop_
_publ_author_name
'Han, Min-Le'
'Bai, Liang'
'Tang, Ping'
'Wu, Xue-Qian'
'Wu, Ya-Pan'
'Zhao, Jun'
'Li, Dong-Sheng'
'Wang, Yao-Yu'

_publ_section_title
;
 Biphenyl-2,4,6,3',5'-pentacarboxylic acid as a tecton for six new Co(ii)
 coordination polymers: pH and N-donor ligand-dependent assemblies,
 structure diversities and magnetic properties.
;
_journal_issue 33
_journal_name_full 'Dalton transactions (Cambridge, England : 2003)'
_journal_page_first 14673
_journal_page_last 14685
_journal_paper_doi 10.1039/c5dt02147b
_journal_volume 44
_journal_year 2015
_chemical_formula_sum 'C37 H24 Co2 N4 O11'
_chemical_formula_weight 818.46
_space_group_crystal_system monoclinic
_space_group_IT_number 14
_space_group_name_Hall '-P 2yn'
_space_group_name_H-M_alt 'P 1 21/n 1'
_symmetry_space_group_name_Hall '-P 2yn'
_symmetry_space_group_name_H-M 'P 1 21/n 1'
_atom_sites_solution_hydrogens constr
_audit_creation_method SHELXL-2014/7
_audit_update_record
;
2015-07-07 deposited with the CCDC.
2015-07-13 downloaded from the CCDC.
;
_cell_angle_alpha 90
_cell_angle_beta 101.498(8)
_cell_angle_gamma 90
_cell_formula_units_Z 4
_cell_length_a 12.610(7)
_cell_length_b 15.935(9)
_cell_length_c 17.477(10)
_cell_measurement_reflns_used 6770
_cell_measurement_temperature 296(2)
_cell_measurement_theta_max 27.5
_cell_measurement_theta_min 2.1
_cell_volume 3441(3)
_computing_cell_refinement 'Bruker XSCANS'
_computing_data_collection 'Bruker XSCANS'
_computing_data_reduction 'Bruker SHELXTL'
_computing_molecular_graphics 'Bruker SHELXTL'
_computing_publication_material 'Bruker SHELXTL'
_computing_structure_refinement 'SHELXL-2014/7 (Sheldrick, 2014)'
_computing_structure_solution 'Bruker SHELXTL'
_diffrn_ambient_temperature 296(2)
_diffrn_detector_area_resol_mean none
_diffrn_measured_fraction_theta_full 0.960
_diffrn_measured_fraction_theta_max 0.960
_diffrn_measurement_device_type 'Bruker P4'
_diffrn_measurement_method '\w scans'
_diffrn_radiation_type MoK\a
_diffrn_radiation_wavelength 0.71073
_diffrn_reflns_av_R_equivalents 0.0962
_diffrn_reflns_av_unetI/netI 0.0715
_diffrn_reflns_Laue_measured_fraction_full 0.960
_diffrn_reflns_Laue_measured_fraction_max 0.960
_diffrn_reflns_limit_h_max 15
_diffrn_reflns_limit_h_min -15
_diffrn_reflns_limit_k_max 19
_diffrn_reflns_limit_k_min -19
_diffrn_reflns_limit_l_max 21
_diffrn_reflns_limit_l_min -21
_diffrn_reflns_number 29445
_diffrn_reflns_point_group_measured_fraction_full 0.960
_diffrn_reflns_point_group_measured_fraction_max 0.960
_diffrn_reflns_theta_full 25.242
_diffrn_reflns_theta_max 25.499
_diffrn_reflns_theta_min 2.700
_diffrn_standards_decay_% none
_diffrn_standards_interval_count none
_diffrn_standards_interval_time none
_diffrn_standards_number none
_exptl_absorpt_coefficient_mu 1.034
_exptl_absorpt_correction_T_max 1.000
_exptl_absorpt_correction_T_min 0.706
_exptl_absorpt_correction_type multi-scan
_exptl_absorpt_process_details sadabs
_exptl_crystal_colour violet
_exptl_crystal_density_diffrn 1.580
_exptl_crystal_density_meas ?
_exptl_crystal_description prism
_exptl_crystal_F_000 1664
_exptl_crystal_size_max 0.240
_exptl_crystal_size_mid 0.220
_exptl_crystal_size_min 0.210
_refine_diff_density_max 0.903
_refine_diff_density_min -1.187
_refine_diff_density_rms 0.111
_refine_ls_extinction_method none
_refine_ls_goodness_of_fit_ref 1.078
_refine_ls_hydrogen_treatment mixed
_refine_ls_matrix_type full
_refine_ls_number_parameters 490
_refine_ls_number_reflns 6167
_refine_ls_number_restraints 3
_refine_ls_restrained_S_all 1.079
_refine_ls_R_factor_all 0.1078
_refine_ls_R_factor_gt 0.0810
_refine_ls_shift/su_max 0.000
_refine_ls_shift/su_mean 0.000
_refine_ls_structure_factor_coef Fsqd
_refine_ls_weighting_details 'w=1/[\s^2^(Fo^2^)+(0.1253P)^2^+1.9704P] where P=(Fo^2^+2Fc^2^)/3'
_refine_ls_weighting_scheme calc
_refine_ls_wR_factor_gt 0.2013
_refine_ls_wR_factor_ref 0.2250
_reflns_Friedel_coverage 0.000
_reflns_number_gt 4633
_reflns_number_total 6167
_reflns_threshold_expression 'I > 2\s(I)'
_cod_data_source_file c5dt02147b2.cif
_cod_data_source_block Z
_cod_depositor_comments
;
The following automatic conversions were performed:

'_exptl_crystal_density_meas' value 'none' was changed to '?' - the
value is perceived as not measured.

Automatic conversion script
Id: cif_fix_values 3271 2015-04-21 07:52:19Z andrius 

 Adding full bibliography for 7035800--7035805.cif.
;
_cod_database_code 7035801
_shelx_shelxl_version_number 2014/7
_shelx_space_group_comment
;
The symmetry employed for this shelxl refinement is uniquely defined
by the following loop, which should always be used as a source of
symmetry information in preference to the above space-group names.
They are only intended as comments.
;
_shelx_estimated_absorpt_t_min 0.789
_shelx_estimated_absorpt_t_max 0.812

loop_
_space_group_symop_operation_xyz
'x, y, z'
'-x+1/2, y+1/2, -z+1/2'
'-x, -y, -z'
'x-1/2, -y-1/2, z-1/2'

loop_
_atom_site_label
_atom_site_type_symbol
_atom_site_fract_x
_atom_site_fract_y
_atom_site_fract_z
_atom_site_U_iso_or_equiv
_atom_site_adp_type
_atom_site_occupancy
_atom_site_site_symmetry_order
_atom_site_calc_flag
_atom_site_refinement_flags_posn
_atom_site_refinement_flags_adp
Co1 Co 0.50108(6) 0.37334(5) 0.06782(4) 0.0300(2) Uani 1 1 d . .
Co2 Co 0.32850(7) 0.33817(6) 0.44337(5) 0.0471(3) Uani 1 1 d . .
O1 O 0.5054(3) 0.4979(2) 0.1011(2) 0.0341(9) Uani 1 1 d . .
O2 O 0.5811(3) 0.6043(3) 0.0485(2) 0.0361(9) Uani 1 1 d . .
O3 O 0.9913(3) 0.5426(4) 0.1985(3) 0.0581(14) Uani 1 1 d . .
O4 O 1.0108(3) 0.5522(4) 0.3279(3) 0.0639(16) Uani 1 1 d . .
H4A H 1.0687 0.5287 0.3281 0.096 Uiso 1 1 calc R U
O5 O 0.7070(4) 0.6186(4) 0.4557(3) 0.0633(15) Uani 1 1 d . .
O6 O 0.5779(4) 0.6911(4) 0.3806(3) 0.0661(15) Uani 1 1 d . .
O7 O 0.3654(4) 0.4309(3) 0.3863(3) 0.0560(13) Uani 1 1 d . .
O8 O 0.1994(3) 0.4835(3) 0.3545(3) 0.0501(12) Uani 1 1 d . .
O9 O 0.1526(4) 0.7333(4) 0.1669(3) 0.0693(17) Uani 1 1 d . .
O10 O 0.2870(4) 0.7643(3) 0.1086(3) 0.0546(13) Uani 1 1 d . .
O11 O 0.4743(4) 0.2848(4) 0.4872(3) 0.0688(15) Uani 1 1 d D .
H11A H 0.4839 0.2833 0.5349 0.103 Uiso 1 1 calc DR U
H11B H 0.506(7) 0.244(4) 0.4686(13) 0.103 Uiso 1 1 d D U
N1 N 0.3479(4) 0.3510(3) 0.0966(3) 0.0341(11) Uani 1 1 d . .
N2 N 0.4674(5) 0.2462(3) 0.0334(3) 0.0422(12) Uani 1 1 d . .
N3 N 0.6675(4) 0.3810(3) 0.0579(3) 0.0368(11) Uani 1 1 d . .
N4 N 0.5890(4) 0.3345(3) 0.1814(3) 0.0426(12) Uani 1 1 d . .
C1 C 0.5727(4) 0.5555(3) 0.1040(3) 0.0260(11) Uani 1 1 d . .
C2 C 0.6503(4) 0.5719(3) 0.1807(3) 0.0249(10) Uani 1 1 d . .
C3 C 0.7621(4) 0.5639(4) 0.1835(3) 0.0303(11) Uani 1 1 d . .
H3 H 0.7868 0.5539 0.1377 0.036 Uiso 1 1 calc R U
C4 C 0.8361(4) 0.5706(3) 0.2538(3) 0.0274(11) Uani 1 1 d . .
C5 C 0.7996(4) 0.5916(4) 0.3213(3) 0.0324(12) Uani 1 1 d . .
H5 H 0.8489 0.5978 0.3682 0.039 Uiso 1 1 calc R U
C6 C 0.6893(4) 0.6034(4) 0.3191(3) 0.0312(12) Uani 1 1 d . .
C7 C 0.6129(4) 0.5903(3) 0.2492(3) 0.0265(11) Uani 1 1 d . .
C8 C 0.9535(5) 0.5540(4) 0.2564(4) 0.0394(14) Uani 1 1 d . .
C9 C 0.6542(5) 0.6385(4) 0.3911(3) 0.0420(15) Uani 1 1 d . .
C10 C 0.4951(4) 0.5958(3) 0.2488(3) 0.0266(11) Uani 1 1 d . .
C11 C 0.4504(4) 0.5405(4) 0.2961(3) 0.0287(11) Uani 1 1 d . .
H11 H 0.4944 0.5007 0.3258 0.034 Uiso 1 1 calc R U
C12 C 0.3402(4) 0.5442(3) 0.2991(3) 0.0278(11) Uani 1 1 d . .
C13 C 0.2739(4) 0.6035(4) 0.2530(3) 0.0334(12) Uani 1 1 d . .
H13 H 0.2007 0.6063 0.2548 0.040 Uiso 1 1 calc R U
C14 C 0.3161(4) 0.6575(4) 0.2054(3) 0.0335(12) Uani 1 1 d . .
C15 C 0.4282(4) 0.6537(4) 0.2020(3) 0.0315(12) Uani 1 1 d . .
H15 H 0.4565 0.6893 0.1690 0.038 Uiso 1 1 calc R U
C16 C 0.2964(4) 0.4827(4) 0.3489(3) 0.0351(13) Uani 1 1 d . .
C17 C 0.2463(5) 0.7218(4) 0.1590(4) 0.0424(14) Uani 1 1 d . .
C18 C 0.2953(5) 0.4070(5) 0.1347(4) 0.0415(14) Uani 1 1 d . .
H18 H 0.3243 0.4605 0.1448 0.050 Uiso 1 1 calc R U
C19 C 0.1997(6) 0.3872(5) 0.1591(4) 0.0535(18) Uani 1 1 d . .
H19 H 0.1647 0.4264 0.1846 0.064 Uiso 1 1 calc R U
C20 C 0.1591(6) 0.3080(6) 0.1442(5) 0.064(2) Uani 1 1 d . .
H20 H 0.0962 0.2925 0.1608 0.077 Uiso 1 1 calc R U
C21 C 0.2097(6) 0.2515(5) 0.1051(5) 0.0573(19) Uani 1 1 d . .
H21 H 0.1805 0.1982 0.0941 0.069 Uiso 1 1 calc R U
C22 C 0.3056(5) 0.2739(4) 0.0816(3) 0.0399(14) Uani 1 1 d . .
C23 C 0.3694(5) 0.2169(4) 0.0403(4) 0.0446(15) Uani 1 1 d . .
C24 C 0.3320(8) 0.1394(5) 0.0113(5) 0.066(2) Uani 1 1 d . .
H24 H 0.2651 0.1192 0.0177 0.079 Uiso 1 1 calc R U
C25 C 0.3986(10) 0.0917(6) -0.0283(6) 0.084(3) Uani 1 1 d . .
H25 H 0.3754 0.0398 -0.0497 0.101 Uiso 1 1 calc R U
C26 C 0.4964(10) 0.1223(6) -0.0347(5) 0.077(3) Uani 1 1 d . .
H26 H 0.5407 0.0916 -0.0610 0.092 Uiso 1 1 calc R U
C27 C 0.5298(7) 0.1977(5) -0.0029(5) 0.062(2) Uani 1 1 d . .
H27 H 0.5984 0.2168 -0.0062 0.075 Uiso 1 1 calc R U
C28 C 0.7023(5) 0.4101(5) -0.0058(4) 0.0437(15) Uani 1 1 d . .
H28 H 0.6517 0.4227 -0.0508 0.052 Uiso 1 1 calc R U
C29 C 0.8110(5) 0.4215(5) -0.0056(4) 0.0492(16) Uani 1 1 d . .
H29 H 0.8331 0.4411 -0.0500 0.059 Uiso 1 1 calc R U
C30 C 0.8870(5) 0.4035(5) 0.0614(5) 0.0589(19) Uani 1 1 d . .
H30 H 0.9605 0.4110 0.0628 0.071 Uiso 1 1 calc R U
C31 C 0.8510(5) 0.3743(5) 0.1258(4) 0.0524(17) Uani 1 1 d . .
H31 H 0.9007 0.3627 0.1714 0.063 Uiso 1 1 calc R U
C32 C 0.7414(5) 0.3620(4) 0.1235(4) 0.0415(14) Uani 1 1 d . .
C33 C 0.6975(5) 0.3321(4) 0.1902(4) 0.0375(13) Uani 1 1 d . .
C34 C 0.7617(6) 0.3047(5) 0.2601(4) 0.0526(17) Uani 1 1 d . .
H34 H 0.8366 0.3038 0.2657 0.063 Uiso 1 1 calc R U
C35 C 0.7152(8) 0.2792(5) 0.3202(4) 0.066(2) Uani 1 1 d . .
H35 H 0.7576 0.2585 0.3660 0.080 Uiso 1 1 calc R U
C36 C 0.6048(8) 0.2846(6) 0.3119(5) 0.071(2) Uani 1 1 d . .
H36 H 0.5720 0.2699 0.3531 0.085 Uiso 1 1 calc R U
C37 C 0.5431(6) 0.3117(5) 0.2426(4) 0.0529(17) Uani 1 1 d . .
H37 H 0.4683 0.3146 0.2373 0.064 Uiso 1 1 calc R U

loop_
_atom_site_aniso_label
_atom_site_aniso_U_11
_atom_site_aniso_U_22
_atom_site_aniso_U_33
_atom_site_aniso_U_23
_atom_site_aniso_U_13
_atom_site_aniso_U_12
Co1 0.0273(4) 0.0370(4) 0.0253(4) 0.0012(3) 0.0040(3) -0.0037(3)
Co2 0.0457(5) 0.0538(6) 0.0416(5) 0.0018(4) 0.0084(4) -0.0069(4)
O1 0.0295(19) 0.038(2) 0.034(2) -0.0092(17) 0.0040(16) -0.0077(17)
O2 0.037(2) 0.044(2) 0.0240(19) 0.0056(17) -0.0002(16) -0.0111(18)
O3 0.027(2) 0.104(4) 0.044(3) -0.003(3) 0.010(2) 0.006(2)
O4 0.026(2) 0.126(5) 0.037(3) 0.009(3) -0.0001(19) 0.018(3)
O5 0.047(3) 0.108(5) 0.035(3) 0.000(3) 0.008(2) 0.003(3)
O6 0.059(3) 0.081(4) 0.059(3) -0.035(3) 0.014(3) 0.014(3)
O7 0.042(2) 0.050(3) 0.071(3) 0.025(3) 0.000(2) 0.007(2)
O8 0.028(2) 0.067(3) 0.057(3) 0.022(2) 0.014(2) 0.000(2)
O9 0.042(3) 0.094(4) 0.075(4) 0.036(3) 0.021(3) 0.030(3)
O10 0.041(2) 0.058(3) 0.061(3) 0.027(2) 0.003(2) 0.006(2)
O11 0.062(3) 0.092(4) 0.051(3) -0.012(3) 0.008(3) 0.020(3)
N1 0.034(2) 0.041(3) 0.027(2) 0.000(2) 0.005(2) -0.005(2)
N2 0.058(3) 0.035(3) 0.034(3) 0.002(2) 0.009(2) 0.004(2)
N3 0.032(2) 0.039(3) 0.035(3) 0.001(2) -0.002(2) 0.002(2)
N4 0.050(3) 0.046(3) 0.030(3) 0.005(2) 0.004(2) -0.007(2)
C1 0.024(2) 0.027(3) 0.028(3) -0.005(2) 0.009(2) 0.000(2)
C2 0.021(2) 0.030(3) 0.024(2) 0.001(2) 0.0052(19) -0.005(2)
C3 0.024(2) 0.037(3) 0.031(3) -0.003(2) 0.006(2) 0.002(2)
C4 0.023(2) 0.033(3) 0.026(3) 0.000(2) 0.003(2) 0.000(2)
C5 0.020(2) 0.051(3) 0.023(3) 0.004(2) -0.004(2) -0.008(2)
C6 0.026(3) 0.038(3) 0.028(3) -0.003(2) 0.004(2) 0.003(2)
C7 0.021(2) 0.035(3) 0.024(2) -0.002(2) 0.0052(19) 0.001(2)
C8 0.030(3) 0.051(4) 0.037(3) 0.003(3) 0.005(3) 0.000(3)
C9 0.034(3) 0.063(4) 0.028(3) -0.015(3) 0.004(2) -0.011(3)
C10 0.022(2) 0.033(3) 0.023(3) -0.007(2) -0.001(2) 0.002(2)
C11 0.021(2) 0.036(3) 0.027(3) -0.001(2) 0.003(2) 0.008(2)
C12 0.026(2) 0.033(3) 0.025(3) -0.001(2) 0.006(2) 0.003(2)
C13 0.025(3) 0.040(3) 0.037(3) 0.001(2) 0.011(2) 0.010(2)
C14 0.021(2) 0.039(3) 0.040(3) 0.005(2) 0.004(2) 0.004(2)
C15 0.029(3) 0.041(3) 0.025(3) -0.001(2) 0.007(2) 0.001(2)
C16 0.029(3) 0.041(3) 0.034(3) 0.006(2) 0.003(2) 0.000(2)
C17 0.038(3) 0.044(3) 0.042(3) 0.009(3) 0.001(3) 0.010(3)
C18 0.037(3) 0.055(4) 0.035(3) 0.001(3) 0.014(3) 0.000(3)
C19 0.043(4) 0.070(5) 0.051(4) 0.007(3) 0.017(3) 0.001(3)
C20 0.036(3) 0.087(6) 0.073(5) 0.027(5) 0.018(4) -0.012(4)
C21 0.045(4) 0.055(4) 0.067(5) 0.018(4) 0.000(3) -0.021(3)
C22 0.044(3) 0.043(3) 0.030(3) 0.006(2) -0.001(3) -0.005(3)
C23 0.045(3) 0.045(4) 0.036(3) 0.008(3) -0.010(3) -0.005(3)
C24 0.078(5) 0.039(4) 0.065(5) 0.011(4) -0.022(4) -0.015(4)
C25 0.119(8) 0.040(4) 0.076(6) -0.015(4) -0.022(6) 0.005(5)
C26 0.108(8) 0.062(5) 0.057(5) -0.009(4) 0.006(5) 0.029(5)
C27 0.081(5) 0.047(4) 0.060(5) -0.005(4) 0.017(4) 0.015(4)
C28 0.031(3) 0.061(4) 0.039(3) 0.011(3) 0.006(3) 0.001(3)
C29 0.044(3) 0.058(4) 0.048(4) 0.005(3) 0.016(3) 0.004(3)
C30 0.030(3) 0.075(5) 0.069(5) 0.004(4) 0.002(3) 0.002(3)
C31 0.033(3) 0.069(5) 0.052(4) -0.012(4) 0.001(3) 0.000(3)
C32 0.039(3) 0.032(3) 0.049(4) -0.001(3) -0.002(3) 0.001(3)
C33 0.037(3) 0.036(3) 0.035(3) -0.004(2) -0.004(2) 0.005(2)
C34 0.047(4) 0.059(4) 0.043(4) 0.002(3) -0.011(3) -0.005(3)
C35 0.092(6) 0.063(5) 0.035(4) 0.007(3) -0.009(4) -0.002(4)
C36 0.091(6) 0.081(6) 0.039(4) 0.013(4) 0.009(4) -0.019(5)
C37 0.052(4) 0.074(5) 0.033(3) 0.013(3) 0.008(3) -0.001(3)

loop_
_atom_type_symbol
_atom_type_description
_atom_type_scat_dispersion_real
_atom_type_scat_dispersion_imag
_atom_type_scat_source
C C 0.0033 0.0016 'International Tables Vol C Tables 4.2.6.8 and 6.1.1.4'
H H 0.0000 0.0000 'International Tables Vol C Tables 4.2.6.8 and 6.1.1.4'
N N 0.0061 0.0033 'International Tables Vol C Tables 4.2.6.8 and 6.1.1.4'
O O 0.0106 0.0060 'International Tables Vol C Tables 4.2.6.8 and 6.1.1.4'
Co Co 0.3494 0.9721 'International Tables Vol C Tables 4.2.6.8 and 6.1.1.4'

loop_
_geom_angle_atom_site_label_1
_geom_angle_atom_site_label_2
_geom_angle_atom_site_label_3
_geom_angle
_geom_angle_site_symmetry_1
_geom_angle_site_symmetry_3
O1 Co1 O2 95.08(16) . 3_665
O1 Co1 N1 93.92(17) . .
O2 Co1 N1 87.78(17) 3_665 .
O1 Co1 N2 170.07(19) . .
O2 Co1 N2 81.79(18) 3_665 .
N1 Co1 N2 76.6(2) . .
O1 Co1 N3 89.82(17) . .
O2 Co1 N3 102.26(17) 3_665 .
N1 Co1 N3 168.94(19) . .
N2 Co1 N3 100.0(2) . .
O1 Co1 N4 92.13(19) . .
O2 Co1 N4 172.60(19) 3_665 .
N1 Co1 N4 93.4(2) . .
N2 Co1 N4 91.4(2) . .
N3 Co1 N4 76.1(2) . .
O7 Co2 O10 117.7(2) . 2_545
O7 Co2 O5 108.3(3) . 3_666
O10 Co2 O5 109.7(2) 2_545 3_666
O7 Co2 O11 103.1(2) . .
O10 Co2 O11 117.3(2) 2_545 .
O5 Co2 O11 98.9(2) 3_666 .
C1 O1 Co1 134.4(3) . .
C1 O2 Co1 137.7(3) . 3_665
C8 O4 H4A 109.5 . .
C9 O5 Co2 122.5(5) . 3_666
C16 O7 Co2 124.0(4) . .
C17 O10 Co2 105.8(4) . 2
Co2 O11 H11A 109.5 . .
Co2 O11 H11B 129(5) . .
H11A O11 H11B 112.4 . .
C22 N1 C18 118.8(5) . .
C22 N1 Co1 116.8(4) . .
C18 N1 Co1 124.1(4) . .
C27 N2 C23 118.4(6) . .
C27 N2 Co1 125.1(5) . .
C23 N2 Co1 116.0(4) . .
C28 N3 C32 119.3(5) . .
C28 N3 Co1 124.6(4) . .
C32 N3 Co1 115.9(4) . .
C33 N4 C37 118.9(6) . .
C33 N4 Co1 115.9(4) . .
C37 N4 Co1 125.2(5) . .
O1 C1 O2 125.6(5) . .
O1 C1 C2 118.6(5) . .
O2 C1 C2 115.8(4) . .
C7 C2 C3 119.7(5) . .
C7 C2 C1 121.5(4) . .
C3 C2 C1 118.7(4) . .
C4 C3 C2 121.0(5) . .
C4 C3 H3 119.5 . .
C2 C3 H3 119.5 . .
C5 C4 C3 119.3(5) . .
C5 C4 C8 120.6(5) . .
C3 C4 C8 120.0(5) . .
C4 C5 C6 120.4(5) . .
C4 C5 H5 119.8 . .
C6 C5 H5 119.8 . .
C5 C6 C7 120.5(5) . .
C5 C6 C9 118.7(5) . .
C7 C6 C9 120.6(5) . .
C2 C7 C6 118.8(4) . .
C2 C7 C10 121.0(4) . .
C6 C7 C10 120.2(4) . .
O3 C8 O4 123.8(5) . .
O3 C8 C4 123.4(5) . .
O4 C8 C4 112.8(5) . .
O5 C9 O6 124.2(6) . .
O5 C9 C6 118.0(6) . .
O6 C9 C6 117.5(6) . .
C11 C10 C15 119.6(5) . .
C11 C10 C7 118.7(5) . .
C15 C10 C7 121.8(5) . .
C10 C11 C12 120.9(5) . .
C10 C11 H11 119.5 . .
C12 C11 H11 119.5 . .
C13 C12 C11 119.3(5) . .
C13 C12 C16 122.0(5) . .
C11 C12 C16 118.6(5) . .
C14 C13 C12 120.6(5) . .
C14 C13 H13 119.7 . .
C12 C13 H13 119.7 . .
C13 C14 C15 120.3(5) . .
C13 C14 C17 120.2(5) . .
C15 C14 C17 119.5(5) . .
C10 C15 C14 119.3(5) . .
C10 C15 H15 120.3 . .
C14 C15 H15 120.3 . .
O8 C16 O7 122.9(6) . .
O8 C16 C12 121.5(5) . .
O7 C16 C12 115.5(5) . .
O9 C17 O10 121.3(6) . .
O9 C17 C14 121.3(6) . .
O10 C17 C14 117.4(5) . .
N1 C18 C19 122.4(7) . .
N1 C18 H18 118.8 . .
C19 C18 H18 118.8 . .
C20 C19 C18 117.8(7) . .
C20 C19 H19 121.1 . .
C18 C19 H19 121.1 . .
C21 C20 C19 120.6(6) . .
C21 C20 H20 119.7 . .
C19 C20 H20 119.7 . .
C20 C21 C22 119.8(7) . .
C20 C21 H21 120.1 . .
C22 C21 H21 120.1 . .
N1 C22 C21 120.6(6) . .
N1 C22 C23 114.8(5) . .
C21 C22 C23 124.6(6) . .
N2 C23 C24 121.9(7) . .
N2 C23 C22 115.2(6) . .
C24 C23 C22 122.9(7) . .
C23 C24 C25 117.9(9) . .
C23 C24 H24 121.0 . .
C25 C24 H24 121.0 . .
C26 C25 C24 119.2(8) . .
C26 C25 H25 120.4 . .
C24 C25 H25 120.4 . .
C25 C26 C27 120.0(9) . .
C25 C26 H26 120.0 . .
C27 C26 H26 120.0 . .
N2 C27 C26 122.6(9) . .
N2 C27 H27 118.7 . .
C26 C27 H27 118.7 . .
N3 C28 C29 121.7(6) . .
N3 C28 H28 119.2 . .
C29 C28 H28 119.2 . .
C28 C29 C30 119.6(6) . .
C28 C29 H29 120.2 . .
C30 C29 H29 120.2 . .
C31 C30 C29 118.3(6) . .
C31 C30 H30 120.8 . .
C29 C30 H30 120.8 . .
C30 C31 C32 120.9(7) . .
C30 C31 H31 119.5 . .
C32 C31 H31 119.5 . .
N3 C32 C31 120.2(6) . .
N3 C32 C33 116.1(5) . .
C31 C32 C33 123.7(6) . .
N4 C33 C34 120.6(6) . .
N4 C33 C32 115.8(5) . .
C34 C33 C32 123.6(6) . .
C35 C34 C33 120.3(7) . .
C35 C34 H34 119.8 . .
C33 C34 H34 119.8 . .
C34 C35 C36 118.8(7) . .
C34 C35 H35 120.6 . .
C36 C35 H35 120.6 . .
C35 C36 C37 119.9(7) . .
C35 C36 H36 120.1 . .
C37 C36 H36 120.1 . .
N4 C37 C36 121.4(7) . .
N4 C37 H37 119.3 . .
C36 C37 H37 119.3 . .

loop_
_geom_bond_atom_site_label_1
_geom_bond_atom_site_label_2
_geom_bond_distance
_geom_bond_site_symmetry_2
Co1 O1 2.066(4) .
Co1 O2 2.120(4) 3_665
Co1 N1 2.121(5) .
Co1 N2 2.132(5) .
Co1 N3 2.143(5) .
Co1 N4 2.162(5) .
Co2 O7 1.892(5) .
Co2 O10 1.951(5) 2_545
Co2 O5 2.025(5) 3_666
Co2 O11 2.032(6) .
O1 C1 1.244(6) .
O2 C1 1.265(7) .
O2 Co1 2.120(4) 3_665
O3 C8 1.215(7) .
O4 C8 1.313(8) .
O4 H4A 0.8200 .
O5 C9 1.232(8) .
O5 Co2 2.025(5) 3_666
O6 C9 1.262(9) .
O7 C16 1.280(7) .
O8 C16 1.247(7) .
O9 C17 1.230(8) .
O10 C17 1.295(8) .
O10 Co2 1.951(5) 2
O11 H11A 0.8200 .
O11 H11B 0.851(10) .
N1 C22 1.345(8) .
N1 C18 1.362(8) .
N2 C27 1.347(9) .
N2 C23 1.349(9) .
N3 C28 1.358(8) .
N3 C32 1.360(8) .
N4 C33 1.347(8) .
N4 C37 1.364(8) .
C1 C2 1.516(7) .
C2 C7 1.401(7) .
C2 C3 1.406(7) .
C3 C4 1.391(8) .
C3 H3 0.9300 .
C4 C5 1.390(8) .
C4 C8 1.495(7) .
C5 C6 1.397(7) .
C5 H5 0.9300 .
C6 C7 1.413(7) .
C6 C9 1.522(8) .
C7 C10 1.487(7) .
C10 C11 1.400(8) .
C10 C15 1.400(8) .
C11 C12 1.403(7) .
C11 H11 0.9300 .
C12 C13 1.403(8) .
C12 C16 1.489(8) .
C13 C14 1.377(8) .
C13 H13 0.9300 .
C14 C15 1.427(7) .
C14 C17 1.483(8) .
C15 H15 0.9300 .
C18 C19 1.393(9) .
C18 H18 0.9300 .
C19 C20 1.368(12) .
C19 H19 0.9300 .
C20 C21 1.363(12) .
C20 H20 0.9300 .
C21 C22 1.399(9) .
C21 H21 0.9300 .
C22 C23 1.491(10) .
C23 C24 1.383(10) .
C24 C25 1.412(14) .
C24 H24 0.9300 .
C25 C26 1.352(15) .
C25 H25 0.9300 .
C26 C27 1.356(13) .
C26 H26 0.9300 .
C27 H27 0.9300 .
C28 C29 1.382(9) .
C28 H28 0.9300 .
C29 C30 1.387(10) .
C29 H29 0.9300 .
C30 C31 1.375(11) .
C30 H30 0.9300 .
C31 C32 1.389(9) .
C31 H31 0.9300 .
C32 C33 1.466(9) .
C33 C34 1.393(9) .
C34 C35 1.362(11) .
C34 H34 0.9300 .
C35 C36 1.374(13) .
C35 H35 0.9300 .
C36 C37 1.372(11) .
C36 H36 0.9300 .
C37 H37 0.9300 .

loop_
_geom_torsion_atom_site_label_1
_geom_torsion_atom_site_label_2
_geom_torsion_atom_site_label_3
_geom_torsion_atom_site_label_4
_geom_torsion
_geom_torsion_site_symmetry_1
O10 Co2 O7 C16 49.5(6) 2_545
O5 Co2 O7 C16 -75.6(6) 3_666
O11 Co2 O7 C16 -179.7(5) .
Co1 O1 C1 O2 86.9(7) .
Co1 O1 C1 C2 -95.0(6) .
Co1 O2 C1 O1 3.6(9) 3_665
Co1 O2 C1 C2 -174.5(4) 3_665
O1 C1 C2 C7 -57.4(7) .
O2 C1 C2 C7 120.8(6) .
O1 C1 C2 C3 119.1(5) .
O2 C1 C2 C3 -62.6(7) .
C7 C2 C3 C4 2.6(8) .
C1 C2 C3 C4 -174.0(5) .
C2 C3 C4 C5 -4.7(8) .
C2 C3 C4 C8 174.4(5) .
C3 C4 C5 C6 1.9(9) .
C8 C4 C5 C6 -177.2(6) .
C4 C5 C6 C7 3.1(9) .
C4 C5 C6 C9 -171.3(6) .
C3 C2 C7 C6 2.3(8) .
C1 C2 C7 C6 178.8(5) .
C3 C2 C7 C10 -177.5(5) .
C1 C2 C7 C10 -1.0(8) .
C5 C6 C7 C2 -5.1(8) .
C9 C6 C7 C2 169.1(5) .
C5 C6 C7 C10 174.7(5) .
C9 C6 C7 C10 -11.1(8) .
C5 C4 C8 O3 -173.4(7) .
C3 C4 C8 O3 7.6(10) .
C5 C4 C8 O4 7.3(8) .
C3 C4 C8 O4 -171.8(6) .
Co2 O5 C9 O6 4.7(10) 3_666
Co2 O5 C9 C6 179.0(4) 3_666
C5 C6 C9 O5 -34.4(9) .
C7 C6 C9 O5 151.3(6) .
C5 C6 C9 O6 140.2(6) .
C7 C6 C9 O6 -34.1(9) .
C2 C7 C10 C11 119.3(6) .
C6 C7 C10 C11 -60.5(7) .
C2 C7 C10 C15 -59.8(7) .
C6 C7 C10 C15 120.4(6) .
C15 C10 C11 C12 -2.2(8) .
C7 C10 C11 C12 178.7(5) .
C10 C11 C12 C13 1.0(8) .
C10 C11 C12 C16 178.6(5) .
C11 C12 C13 C14 0.0(8) .
C16 C12 C13 C14 -177.5(5) .
C12 C13 C14 C15 0.2(9) .
C12 C13 C14 C17 -177.9(6) .
C11 C10 C15 C14 2.3(8) .
C7 C10 C15 C14 -178.6(5) .
C13 C14 C15 C10 -1.3(9) .
C17 C14 C15 C10 176.7(5) .
Co2 O7 C16 O8 9.5(9) .
Co2 O7 C16 C12 -172.1(4) .
C13 C12 C16 O8 -3.3(9) .
C11 C12 C16 O8 179.2(6) .
C13 C12 C16 O7 178.3(6) .
C11 C12 C16 O7 0.8(8) .
Co2 O10 C17 O9 -0.9(8) 2
Co2 O10 C17 C14 177.6(5) 2
C13 C14 C17 O9 6.3(10) .
C15 C14 C17 O9 -171.8(7) .
C13 C14 C17 O10 -172.3(6) .
C15 C14 C17 O10 9.7(9) .
C22 N1 C18 C19 0.3(9) .
Co1 N1 C18 C19 -173.8(5) .
N1 C18 C19 C20 0.5(10) .
C18 C19 C20 C21 -1.5(11) .
C19 C20 C21 C22 1.6(12) .
C18 N1 C22 C21 -0.3(9) .
Co1 N1 C22 C21 174.3(5) .
C18 N1 C22 C23 -179.5(5) .
Co1 N1 C22 C23 -4.9(6) .
C20 C21 C22 N1 -0.7(10) .
C20 C21 C22 C23 178.5(7) .
C27 N2 C23 C24 -0.1(9) .
Co1 N2 C23 C24 171.9(5) .
C27 N2 C23 C22 179.6(6) .
Co1 N2 C23 C22 -8.4(7) .
N1 C22 C23 N2 8.8(8) .
C21 C22 C23 N2 -170.4(6) .
N1 C22 C23 C24 -171.5(6) .
C21 C22 C23 C24 9.3(10) .
N2 C23 C24 C25 -1.8(10) .
C22 C23 C24 C25 178.6(7) .
C23 C24 C25 C26 1.6(12) .
C24 C25 C26 C27 0.4(14) .
C23 N2 C27 C26 2.2(11) .
Co1 N2 C27 C26 -169.0(6) .
C25 C26 C27 N2 -2.4(14) .
C32 N3 C28 C29 -0.5(10) .
Co1 N3 C28 C29 173.2(5) .
N3 C28 C29 C30 -0.5(12) .
C28 C29 C30 C31 0.3(12) .
C29 C30 C31 C32 0.9(12) .
C28 N3 C32 C31 1.6(9) .
Co1 N3 C32 C31 -172.6(5) .
C28 N3 C32 C33 179.2(6) .
Co1 N3 C32 C33 4.9(7) .
C30 C31 C32 N3 -1.8(11) .
C30 C31 C32 C33 -179.2(7) .
C37 N4 C33 C34 1.6(10) .
Co1 N4 C33 C34 -177.4(5) .
C37 N4 C33 C32 -176.6(6) .
Co1 N4 C33 C32 4.3(7) .
N3 C32 C33 N4 -6.2(8) .
C31 C32 C33 N4 171.3(6) .
N3 C32 C33 C34 175.7(6) .
C31 C32 C33 C34 -6.9(10) .
N4 C33 C34 C35 0.6(11) .
C32 C33 C34 C35 178.7(7) .
C33 C34 C35 C36 -2.9(12) .
C34 C35 C36 C37 2.9(13) .
C33 N4 C37 C36 -1.6(11) .
Co1 N4 C37 C36 177.4(6) .
C35 C36 C37 N4 -0.7(13) .
